data_1518649
loop_
_publ_author_name
'Ramella, Vincenzo'
'He, Zhiheng'
'Daniliuc, Constantin G.'
'Studer, Armido'

_publ_section_title
;
 Palladium-catalyzed diastereoselective oxyarylation of 2-alkylindoles.
;
_journal_issue 3
_journal_name_full 'Organic letters'
_journal_page_first 664
_journal_page_last 667
_journal_paper_doi 10.1021/ol503689r
_journal_volume 17
_journal_year 2015
_chemical_formula_sum 'C17 H17 N O3'
_chemical_formula_weight 283.32
_chemical_name_systematic
; 
 ? 
;
_space_group_IT_number 14
_symmetry_cell_setting monoclinic
_symmetry_space_group_name_Hall '-P 2ybc'
_symmetry_space_group_name_H-M 'P 1 21/c 1'
_atom_sites_solution_hydrogens geom
_atom_sites_solution_primary direct
_atom_sites_solution_secondary difmap
_audit_creation_method SHELXL-97
_cell_angle_alpha 90.00
_cell_angle_beta 109.249(2)
_cell_angle_gamma 90.00
_cell_formula_units_Z 4
_cell_length_a 8.9854(3)
_cell_length_b 18.5028(5)
_cell_length_c 9.4678(3)
_cell_measurement_reflns_used 2413
_cell_measurement_temperature 223(2)
_cell_measurement_theta_max 68.25
_cell_measurement_theta_min 0.88
_cell_volume 1486.07(8)
_computing_cell_refinement 'Collect (Nonius B.V., 1998)'
_computing_data_collection 'Collect (Nonius B.V., 1998)'
_computing_data_reduction 'Denzo-SMN (Otwinowski & Minor, 1997)'
_computing_molecular_graphics 'XP (BrukerAXS, 2000)'
_computing_publication_material 'SHELXL-97 (Sheldrick, 1997)'
_computing_structure_refinement 'SHELXL-97 (Sheldrick, 1997)'
_computing_structure_solution 'SHELXS-97 (Sheldrick, 1990)'
_diffrn_ambient_temperature 223(2)
_diffrn_measured_fraction_theta_full 0.957
_diffrn_measured_fraction_theta_max 0.957
_diffrn_measurement_device_type 'Nonius KappaCCD APEXII'
_diffrn_measurement_method '\w and \f scans'
_diffrn_radiation_monochromator graphite
_diffrn_radiation_source 'fine-focus sealed tube'
_diffrn_radiation_type CuK\a
_diffrn_radiation_wavelength 1.54178
_diffrn_reflns_av_R_equivalents 0.033
_diffrn_reflns_av_sigmaI/netI 0.0267
_diffrn_reflns_limit_h_max 10
_diffrn_reflns_limit_h_min -10
_diffrn_reflns_limit_k_max 20
_diffrn_reflns_limit_k_min -21
_diffrn_reflns_limit_l_max 11
_diffrn_reflns_limit_l_min -11
_diffrn_reflns_number 10717
_diffrn_reflns_theta_full 66.62
_diffrn_reflns_theta_max 66.62
_diffrn_reflns_theta_min 7.08
_exptl_absorpt_coefficient_mu 0.706
_exptl_absorpt_correction_T_max 0.9138
_exptl_absorpt_correction_T_min 0.7557
_exptl_absorpt_correction_type multi-scan
_exptl_absorpt_process_details 'Denzo (Otwinowski, Borek, Majewski & Minor, 2003)'
_exptl_crystal_colour colourless
_exptl_crystal_density_diffrn 1.266
_exptl_crystal_density_method 'not measured'
_exptl_crystal_description prism
_exptl_crystal_F_000 600
_exptl_crystal_size_max 0.42
_exptl_crystal_size_mid 0.32
_exptl_crystal_size_min 0.13
_refine_diff_density_max 0.192
_refine_diff_density_min -0.170
_refine_diff_density_rms 0.032
_refine_ls_extinction_method none
_refine_ls_goodness_of_fit_ref 1.045
_refine_ls_hydrogen_treatment mixed
_refine_ls_matrix_type full
_refine_ls_number_parameters 196
_refine_ls_number_reflns 2524
_refine_ls_number_restraints 0
_refine_ls_restrained_S_all 1.045
_refine_ls_R_factor_all 0.0410
_refine_ls_R_factor_gt 0.0398
_refine_ls_shift/su_max 0.000
_refine_ls_shift/su_mean 0.000
_refine_ls_structure_factor_coef Fsqd
_refine_ls_weighting_details 'calc w=1/[\s^2^(Fo^2^)+(0.0549P)^2^+0.3567P] where P=(Fo^2^+2Fc^2^)/3'
_refine_ls_weighting_scheme calc
_refine_ls_wR_factor_gt 0.1035
_refine_ls_wR_factor_ref 0.1048
_reflns_number_gt 2421
_reflns_number_total 2524
_reflns_threshold_expression >2sigma(I)
_cod_data_source_file ol503689r_si_002.cif
_cod_data_source_block stu6892
_cod_depositor_comments 'Adding full bibliography for 1518649--1518650.cif.'
_cod_original_sg_symbol_H-M P21/c
_cod_database_code 1518649

loop_
_symmetry_equiv_pos_as_xyz
'x, y, z'
'-x, y+1/2, -z+1/2'
'-x, -y, -z'
'x, -y-1/2, z-1/2'

loop_
_atom_site_label
_atom_site_type_symbol
_atom_site_fract_x
_atom_site_fract_y
_atom_site_fract_z
_atom_site_U_iso_or_equiv
_atom_site_adp_type
_atom_site_occupancy
_atom_site_symmetry_multiplicity
_atom_site_calc_flag
_atom_site_refinement_flags
O1 O 0.04748(10) 0.67462(5) 0.42489(11) 0.0440(3) Uani 1 1 d .
H01 H 0.105(2) 0.6355(11) 0.476(2) 0.072(6) Uiso 1 1 d .
O2 O -0.26390(12) 0.43198(5) 0.42700(11) 0.0499(3) Uani 1 1 d .
O3 O -0.33970(13) 0.48541(5) 0.20138(11) 0.0515(3) Uani 1 1 d .
N1 N -0.21978(11) 0.55205(5) 0.40375(11) 0.0331(3) Uani 1 1 d .
C1 C -0.22193(14) 0.61915(6) 0.31504(13) 0.0318(3) Uani 1 1 d .
C2 C -0.10634(14) 0.66992(7) 0.43497(14) 0.0345(3) Uani 1 1 d .
H2 H -0.1524 0.7190 0.4249 0.041 Uiso 1 1 calc R
C3 C -0.10582(14) 0.63816(7) 0.58065(13) 0.0348(3) Uani 1 1 d .
C4 C -0.04611(16) 0.66665(8) 0.72364(15) 0.0453(3) Uani 1 1 d .
H4 H -0.0010 0.7130 0.7391 0.054 Uiso 1 1 calc R
C5 C -0.05396(19) 0.62571(9) 0.84349(16) 0.0540(4) Uani 1 1 d .
H5 H -0.0127 0.6441 0.9413 0.065 Uiso 1 1 calc R
C6 C -0.12226(19) 0.55803(9) 0.81947(16) 0.0528(4) Uani 1 1 d .
H6 H -0.1295 0.5314 0.9016 0.063 Uiso 1 1 calc R
C7 C -0.18046(16) 0.52822(8) 0.67744(15) 0.0435(3) Uani 1 1 d .
H7 H -0.2259 0.4819 0.6623 0.052 Uiso 1 1 calc R
C8 C -0.16935(14) 0.56911(7) 0.55836(13) 0.0332(3) Uani 1 1 d .
C9 C -0.27364(15) 0.48546(7) 0.34945(15) 0.0379(3) Uani 1 1 d .
C10 C -0.3930(2) 0.41565(9) 0.1343(2) 0.0701(5) Uani 1 1 d .
H10A H -0.3066 0.3814 0.1655 0.105 Uiso 1 1 calc R
H10B H -0.4290 0.4202 0.0261 0.105 Uiso 1 1 calc R
H10C H -0.4790 0.3987 0.1661 0.105 Uiso 1 1 calc R
C11 C -0.38637(14) 0.65295(6) 0.26371(13) 0.0320(3) Uani 1 1 d .
C12 C -0.41422(17) 0.71366(8) 0.17225(17) 0.0499(4) Uani 1 1 d .
H12 H -0.3319 0.7330 0.1433 0.060 Uiso 1 1 calc R
C13 C -0.56118(19) 0.74614(9) 0.12301(19) 0.0605(4) Uani 1 1 d .
H13 H -0.5779 0.7871 0.0610 0.073 Uiso 1 1 calc R
C14 C -0.68281(17) 0.71859(9) 0.16468(18) 0.0539(4) Uani 1 1 d .
H14 H -0.7830 0.7402 0.1305 0.065 Uiso 1 1 calc R
C15 C -0.65663(17) 0.65960(8) 0.25597(18) 0.0504(4) Uani 1 1 d .
H15 H -0.7391 0.6410 0.2856 0.060 Uiso 1 1 calc R
C16 C -0.50946(15) 0.62672(7) 0.30564(15) 0.0404(3) Uani 1 1 d .
H16 H -0.4935 0.5861 0.3686 0.049 Uiso 1 1 calc R
C21 C -0.16112(17) 0.60706(8) 0.18383(15) 0.0453(3) Uani 1 1 d .
H21A H -0.0709 0.5749 0.2146 0.068 Uiso 1 1 calc R
H21B H -0.1301 0.6530 0.1528 0.068 Uiso 1 1 calc R
H21C H -0.2438 0.5856 0.1009 0.068 Uiso 1 1 calc R

loop_
_atom_site_aniso_label
_atom_site_aniso_U_11
_atom_site_aniso_U_22
_atom_site_aniso_U_33
_atom_site_aniso_U_23
_atom_site_aniso_U_13
_atom_site_aniso_U_12
O1 0.0316(5) 0.0466(6) 0.0511(6) 0.0114(4) 0.0101(4) -0.0039(4)
O2 0.0550(6) 0.0300(5) 0.0567(6) 0.0039(4) 0.0079(5) 0.0005(4)
O3 0.0628(6) 0.0354(5) 0.0423(5) -0.0086(4) -0.0019(4) 0.0000(4)
N1 0.0369(5) 0.0271(5) 0.0310(5) 0.0006(4) 0.0051(4) 0.0022(4)
C1 0.0339(6) 0.0296(6) 0.0311(6) 0.0021(5) 0.0096(5) 0.0016(5)
C2 0.0312(6) 0.0299(6) 0.0397(7) 0.0001(5) 0.0081(5) 0.0004(5)
C3 0.0315(6) 0.0360(7) 0.0350(6) -0.0026(5) 0.0085(5) 0.0027(5)
C4 0.0440(7) 0.0485(8) 0.0414(7) -0.0117(6) 0.0115(6) 0.0008(6)
C5 0.0576(9) 0.0693(10) 0.0334(7) -0.0087(7) 0.0128(6) 0.0074(8)
C6 0.0609(9) 0.0637(10) 0.0365(7) 0.0093(7) 0.0197(6) 0.0137(8)
C7 0.0475(7) 0.0423(7) 0.0413(7) 0.0080(6) 0.0153(6) 0.0062(6)
C8 0.0313(6) 0.0340(6) 0.0325(6) 0.0011(5) 0.0081(5) 0.0054(5)
C9 0.0356(6) 0.0299(7) 0.0418(7) -0.0006(5) 0.0043(5) 0.0043(5)
C10 0.0811(12) 0.0446(9) 0.0642(11) -0.0225(8) -0.0033(9) -0.0052(8)
C11 0.0339(6) 0.0312(6) 0.0281(6) 0.0006(5) 0.0066(5) 0.0014(5)
C12 0.0422(7) 0.0497(9) 0.0559(9) 0.0212(7) 0.0136(6) 0.0031(6)
C13 0.0538(9) 0.0530(9) 0.0661(10) 0.0265(8) 0.0084(7) 0.0139(7)
C14 0.0390(7) 0.0522(9) 0.0632(9) 0.0046(7) 0.0072(7) 0.0138(6)
C15 0.0369(7) 0.0535(9) 0.0631(9) 0.0046(7) 0.0196(6) 0.0057(6)
C16 0.0397(7) 0.0381(7) 0.0453(7) 0.0075(6) 0.0165(6) 0.0049(5)
C21 0.0475(7) 0.0513(8) 0.0408(7) -0.0025(6) 0.0197(6) 0.0036(6)

loop_
_atom_type_symbol
_atom_type_description
_atom_type_scat_dispersion_real
_atom_type_scat_dispersion_imag
_atom_type_scat_source
C C 0.0181 0.0091 'International Tables Vol C Tables 4.2.6.8 and 6.1.1.4'
H H 0.0000 0.0000 'International Tables Vol C Tables 4.2.6.8 and 6.1.1.4'
N N 0.0311 0.0180 'International Tables Vol C Tables 4.2.6.8 and 6.1.1.4'
O O 0.0492 0.0322 'International Tables Vol C Tables 4.2.6.8 and 6.1.1.4'

loop_
_geom_angle_atom_site_label_1
_geom_angle_atom_site_label_2
_geom_angle_atom_site_label_3
_geom_angle
C2 O1 H01 107.8(12)
C9 O3 C10 115.54(12)
C9 N1 C8 122.98(10)
C9 N1 C1 127.04(10)
C8 N1 C1 109.60(9)
N1 C1 C11 110.51(9)
N1 C1 C21 113.12(10)
C11 C1 C21 111.61(10)
N1 C1 C2 101.96(9)
C11 C1 C2 108.92(9)
C21 C1 C2 110.25(10)
O1 C2 C3 112.25(10)
O1 C2 C1 114.47(10)
C3 C2 C1 103.38(10)
O1 C2 H2 108.8
C3 C2 H2 108.8
C1 C2 H2 108.8
C4 C3 C8 120.43(12)
C4 C3 C2 129.28(12)
C8 C3 C2 110.19(10)
C5 C4 C3 118.98(14)
C5 C4 H4 120.5
C3 C4 H4 120.5
C6 C5 C4 120.08(13)
C6 C5 H5 120.0
C4 C5 H5 120.0
C5 C6 C7 121.73(14)
C5 C6 H6 119.1
C7 C6 H6 119.1
C6 C7 C8 117.75(14)
C6 C7 H7 121.1
C8 C7 H7 121.1
C3 C8 C7 120.97(12)
C3 C8 N1 109.73(10)
C7 C8 N1 129.27(12)
O2 C9 O3 123.59(12)
O2 C9 N1 124.18(12)
O3 C9 N1 112.23(11)
O3 C10 H10A 109.5
O3 C10 H10B 109.5
H10A C10 H10B 109.5
O3 C10 H10C 109.5
H10A C10 H10C 109.5
H10B C10 H10C 109.5
C16 C11 C12 117.81(12)
C16 C11 C1 123.15(11)
C12 C11 C1 119.03(11)
C13 C12 C11 121.10(13)
C13 C12 H12 119.4
C11 C12 H12 119.4
C14 C13 C12 120.14(14)
C14 C13 H13 119.9
C12 C13 H13 119.9
C15 C14 C13 119.39(13)
C15 C14 H14 120.3
C13 C14 H14 120.3
C14 C15 C16 120.74(14)
C14 C15 H15 119.6
C16 C15 H15 119.6
C11 C16 C15 120.80(13)
C11 C16 H16 119.6
C15 C16 H16 119.6
C1 C21 H21A 109.5
C1 C21 H21B 109.5
H21A C21 H21B 109.5
C1 C21 H21C 109.5
H21A C21 H21C 109.5
H21B C21 H21C 109.5

loop_
_geom_bond_atom_site_label_1
_geom_bond_atom_site_label_2
_geom_bond_distance
O1 C2 1.4191(15)
O1 H01 0.93(2)
O2 C9 1.2179(16)
O3 C9 1.3300(16)
O3 C10 1.4486(18)
N1 C9 1.3611(16)
N1 C8 1.4179(15)
N1 C1 1.4956(15)
C1 C11 1.5288(16)
C1 C21 1.5295(17)
C1 C2 1.5725(17)
C2 C3 1.4978(18)
C2 H2 0.9900
C3 C4 1.3855(18)
C3 C8 1.3868(18)
C4 C5 1.385(2)
C4 H4 0.9400
C5 C6 1.380(2)
C5 H5 0.9400
C6 C7 1.386(2)
C6 H6 0.9400
C7 C8 1.3884(18)
C7 H7 0.9400
C10 H10A 0.9700
C10 H10B 0.9700
C10 H10C 0.9700
C11 C16 1.3805(18)
C11 C12 1.3897(18)
C12 C13 1.384(2)
C12 H12 0.9400
C13 C14 1.376(2)
C13 H13 0.9400
C14 C15 1.364(2)
C14 H14 0.9400
C15 C16 1.3892(19)
C15 H15 0.9400
C16 H16 0.9400
C21 H21A 0.9700
C21 H21B 0.9700
C21 H21C 0.9700

loop_
_geom_torsion_atom_site_label_1
_geom_torsion_atom_site_label_2
_geom_torsion_atom_site_label_3
_geom_torsion_atom_site_label_4
_geom_torsion
C9 N1 C1 C11 78.68(14)
C8 N1 C1 C11 -94.29(11)
C9 N1 C1 C21 -47.29(16)
C8 N1 C1 C21 139.75(11)
C9 N1 C1 C2 -165.66(11)
C8 N1 C1 C2 21.38(12)
N1 C1 C2 O1 101.03(11)
C11 C1 C2 O1 -142.16(10)
C21 C1 C2 O1 -19.37(14)
N1 C1 C2 C3 -21.37(11)
C11 C1 C2 C3 95.45(11)
C21 C1 C2 C3 -141.76(10)
O1 C2 C3 C4 67.92(17)
C1 C2 C3 C4 -168.22(13)
O1 C2 C3 C8 -108.58(12)
C1 C2 C3 C8 15.28(13)
C8 C3 C4 C5 -1.4(2)
C2 C3 C4 C5 -177.56(13)
C3 C4 C5 C6 -0.8(2)
C4 C5 C6 C7 1.8(2)
C5 C6 C7 C8 -0.6(2)
C4 C3 C8 C7 2.64(19)
C2 C3 C8 C7 179.49(11)
C4 C3 C8 N1 -179.07(11)
C2 C3 C8 N1 -2.22(13)
C6 C7 C8 C3 -1.63(19)
C6 C7 C8 N1 -179.55(12)
C9 N1 C8 C3 173.74(11)
C1 N1 C8 C3 -12.95(13)
C9 N1 C8 C7 -8.2(2)
C1 N1 C8 C7 165.16(12)
C10 O3 C9 O2 -3.5(2)
C10 O3 C9 N1 177.04(13)
C8 N1 C9 O2 -10.5(2)
C1 N1 C9 O2 177.35(12)
C8 N1 C9 O3 168.93(10)
C1 N1 C9 O3 -3.17(18)
N1 C1 C11 C16 4.64(16)
C21 C1 C11 C16 131.45(13)
C2 C1 C11 C16 -106.59(13)
N1 C1 C11 C12 -176.35(11)
C21 C1 C11 C12 -49.54(16)
C2 C1 C11 C12 72.42(14)
C16 C11 C12 C13 -0.9(2)
C1 C11 C12 C13 -179.98(14)
C11 C12 C13 C14 0.2(3)
C12 C13 C14 C15 0.7(3)
C13 C14 C15 C16 -0.7(2)
C12 C11 C16 C15 0.9(2)
C1 C11 C16 C15 179.87(12)
C14 C15 C16 C11 0.0(2)
